data_7029651
loop_
_publ_author_name
'Hayes, Thomas R'
'Kasten, Benjamin B'
'Barnes, Charles L'
'Benny, Paul D'

_publ_section_title
;
 Rhenium and technetium bi- and tricarbonyl complexes in a new strategy
 for biomolecule incorporation using click chemistry.
;
_journal_issue 19
_journal_name_full 'Dalton transactions (Cambridge, England : 2003)'
_journal_page_first 6998
_journal_page_last 7001
_journal_paper_doi 10.1039/c4dt00684d
_journal_volume 43
_journal_year 2014
_chemical_formula_moiety 'C13 H10 N3 O6 Re, C3 H6 O'
_chemical_formula_sum 'C16 H16 N3 O7 Re'
_chemical_formula_weight 548.52
_space_group_IT_number 2
_symmetry_cell_setting triclinic
_symmetry_Int_Tables_number 2
_symmetry_space_group_name_Hall '-P 1'
_symmetry_space_group_name_H-M 'P -1'
_atom_sites_solution_hydrogens geom
_atom_sites_solution_primary direct
_atom_sites_solution_secondary difmap
_audit_creation_method SHELXL-97
_cell_angle_alpha 88.9500(10)
_cell_angle_beta 74.7110(10)
_cell_angle_gamma 86.0810(10)
_cell_formula_units_Z 2
_cell_length_a 8.6015(9)
_cell_length_b 10.2481(11)
_cell_length_c 11.3012(12)
_cell_measurement_reflns_used 7987
_cell_measurement_temperature 173(2)
_cell_measurement_theta_max 27.6
_cell_measurement_theta_min 2.5
_cell_volume 958.69(18)
_computing_cell_refinement 'APEX2 (Bruker AXS, 2008)'
_computing_data_collection 'APEX2 (Bruker AXS, 2008)'
_computing_data_reduction 'APEX2 (Bruker AXS, 2008)'
_computing_molecular_graphics 'X-SEED, Barbour, 2001'
_computing_publication_material 'CIFTAB (Sheldrick, 1997)'
_computing_structure_refinement 'SHELXL-97 (Sheldrick, 1997)'
_computing_structure_solution 'SHELXS-97 (Sheldrick, 1997)'
_diffrn_ambient_temperature 173(2)
_diffrn_measured_fraction_theta_full 0.983
_diffrn_measured_fraction_theta_max 0.983
_diffrn_measurement_device_type 'Bruker APEXII CCD area detector'
_diffrn_measurement_method 'omega scans'
_diffrn_radiation_monochromator graphite
_diffrn_radiation_type MoK\a
_diffrn_radiation_wavelength 0.71073
_diffrn_reflns_av_R_equivalents 0.0216
_diffrn_reflns_av_sigmaI/netI 0.0248
_diffrn_reflns_limit_h_max 11
_diffrn_reflns_limit_h_min -11
_diffrn_reflns_limit_k_max 13
_diffrn_reflns_limit_k_min -13
_diffrn_reflns_limit_l_max 14
_diffrn_reflns_limit_l_min -14
_diffrn_reflns_number 11290
_diffrn_reflns_theta_full 27.56
_diffrn_reflns_theta_max 27.56
_diffrn_reflns_theta_min 1.87
_diffrn_source 'fine-focus sealed tube'
_diffrn_standards_decay_% 0.0
_exptl_absorpt_coefficient_mu 6.380
_exptl_absorpt_correction_T_max 0.45
_exptl_absorpt_correction_T_min 0.29
_exptl_absorpt_correction_type multi-scan
_exptl_absorpt_process_details
;
 Data were corrected for decay and absorption using the program SADABS 
 (Sheldrick, G. M. (2003). SADABS. Version 2.10. University of
 G\"ottingen, Germany).
;
_exptl_crystal_colour Colourless
_exptl_crystal_density_diffrn 1.900
_exptl_crystal_density_method 'not measured'
_exptl_crystal_description Prism
_exptl_crystal_F_000 528
_exptl_crystal_size_max 0.35
_exptl_crystal_size_mid 0.25
_exptl_crystal_size_min 0.15
_refine_diff_density_max 0.534
_refine_diff_density_min -0.553
_refine_diff_density_rms 0.097
_refine_ls_extinction_method none
_refine_ls_goodness_of_fit_ref 1.045
_refine_ls_hydrogen_treatment mixed
_refine_ls_matrix_type full
_refine_ls_number_parameters 248
_refine_ls_number_reflns 4355
_refine_ls_number_restraints 0
_refine_ls_restrained_S_all 1.045
_refine_ls_R_factor_all 0.0181
_refine_ls_R_factor_gt 0.0166
_refine_ls_shift/su_max 0.001
_refine_ls_shift/su_mean 0.000
_refine_ls_structure_factor_coef Fsqd
_refine_ls_weighting_details 'calc w=1/[\s^2^(Fo^2^)+(0.0200P)^2^+0.2585P] where P=(Fo^2^+2Fc^2^)/3'
_refine_ls_weighting_scheme calc
_refine_ls_wR_factor_gt 0.0398
_refine_ls_wR_factor_ref 0.0404
_reflns_number_gt 4134
_reflns_number_total 4355
_reflns_threshold_expression >2sigma(I)
_cod_data_source_file c4dt00684d2.cif
_cod_data_source_block 5
_cod_depositor_comments
;Adding full bibliography for
 ./tmp-cod-update-bibliographies-12899/cifs/7029651.cif.
;
_cod_database_code 7029651

loop_
_symmetry_equiv_pos_as_xyz
'x, y, z'
'-x, -y, -z'

loop_
_atom_site_label
_atom_site_type_symbol
_atom_site_fract_x
_atom_site_fract_y
_atom_site_fract_z
_atom_site_U_iso_or_equiv
_atom_site_adp_type
_atom_site_occupancy
_atom_site_symmetry_multiplicity
_atom_site_calc_flag
_atom_site_refinement_flags
Re1 Re 0.084153(10) 0.070407(9) 0.208889(8) 0.02048(4) Uani 1 1 d .
O1 O 0.1242(2) -0.04832(17) 0.35947(16) 0.0241(4) Uani 1 1 d .
O2 O 0.2658(2) -0.07605(17) 0.49878(16) 0.0276(4) Uani 1 1 d .
O3 O -0.2315(2) -0.0499(2) 0.2045(2) 0.0413(5) Uani 1 1 d .
O4 O 0.0391(3) 0.2665(2) 0.0117(2) 0.0422(5) Uani 1 1 d .
O5 O 0.2725(3) -0.1213(2) 0.0103(2) 0.0465(6) Uani 1 1 d .
O6 O -0.0239(2) 0.19670(17) 0.36531(17) 0.0285(4) Uani 1 1 d .
O7 O -0.1063(3) 0.4520(2) 0.3864(2) 0.0569(7) Uani 1 1 d .
N1 N 0.2980(2) 0.1396(2) 0.24464(19) 0.0222(4) Uani 1 1 d .
N2 N 0.3981(3) 0.2294(2) 0.1953(2) 0.0254(5) Uani 1 1 d .
N3 N 0.5046(2) 0.2282(2) 0.2638(2) 0.0244(4) Uani 1 1 d .
C1 C 0.4732(3) 0.1397(2) 0.3553(2) 0.0251(5) Uani 1 1 d .
H1 H 0.5311 0.1209 0.4152 0.030 Uiso 1 1 calc R
C2 C 0.3386(3) 0.0829(2) 0.3425(2) 0.0223(5) Uani 1 1 d .
C3 C 0.2367(3) -0.0211(2) 0.4072(2) 0.0223(5) Uani 1 1 d .
C4 C 0.6374(3) 0.3163(3) 0.2307(3) 0.0325(6) Uani 1 1 d .
H4A H 0.7071 0.2926 0.1482 0.039 Uiso 1 1 calc R
H4B H 0.7041 0.3045 0.2899 0.039 Uiso 1 1 calc R
C5 C 0.5767(3) 0.4577(3) 0.2304(3) 0.0274(5) Uani 1 1 d .
C6 C 0.4789(4) 0.5160(3) 0.3360(3) 0.0460(8) Uani 1 1 d .
H6 H 0.4479 0.4663 0.4092 0.055 Uiso 1 1 calc R
C7 C 0.4261(5) 0.6475(3) 0.3353(3) 0.0582(10) Uani 1 1 d .
H7 H 0.3601 0.6874 0.4083 0.070 Uiso 1 1 calc R
C8 C 0.4687(5) 0.7193(3) 0.2300(4) 0.0529(9) Uani 1 1 d .
H8 H 0.4329 0.8091 0.2303 0.064 Uiso 1 1 calc R
C9 C 0.5626(4) 0.6626(3) 0.1243(3) 0.0528(9) Uani 1 1 d .
H9 H 0.5915 0.7124 0.0509 0.063 Uiso 1 1 calc R
C10 C 0.6159(4) 0.5304(3) 0.1254(3) 0.0446(8) Uani 1 1 d .
H10 H 0.6805 0.4906 0.0519 0.054 Uiso 1 1 calc R
C11 C -0.1133(3) -0.0050(3) 0.2056(2) 0.0278(5) Uani 1 1 d .
C12 C 0.0560(3) 0.1916(3) 0.0859(3) 0.0286(6) Uani 1 1 d .
C13 C 0.1996(3) -0.0480(3) 0.0843(3) 0.0300(6) Uani 1 1 d .
C14 C -0.1250(6) 0.6808(3) 0.3748(5) 0.0791(14) Uani 1 1 d .
H14A H -0.1956 0.6745 0.4581 0.119 Uiso 1 1 calc R
H14B H -0.1883 0.7166 0.3198 0.119 Uiso 1 1 calc R
H14C H -0.0387 0.7384 0.3749 0.119 Uiso 1 1 calc R
C15 C -0.0532(4) 0.5488(3) 0.3317(3) 0.0437(8) Uani 1 1 d .
C16 C 0.0793(5) 0.5373(4) 0.2169(4) 0.0731(13) Uani 1 1 d .
H16A H 0.1316 0.4488 0.2105 0.110 Uiso 1 1 calc R
H16B H 0.1588 0.6010 0.2181 0.110 Uiso 1 1 calc R
H16C H 0.0348 0.5545 0.1463 0.110 Uiso 1 1 calc R
H2O H -0.1036 0.1610 0.4143 0.049(10) Uiso 1 1 d R
H1O H -0.0394 0.2843 0.3681 0.064(12) Uiso 1 1 d R

loop_
_atom_site_aniso_label
_atom_site_aniso_U_11
_atom_site_aniso_U_22
_atom_site_aniso_U_33
_atom_site_aniso_U_23
_atom_site_aniso_U_13
_atom_site_aniso_U_12
Re1 0.02000(6) 0.02362(6) 0.01963(6) 0.00207(4) -0.00844(4) -0.00169(4)
O1 0.0261(9) 0.0239(9) 0.0249(9) 0.0043(7) -0.0109(7) -0.0039(7)
O2 0.0273(9) 0.0327(10) 0.0251(9) 0.0077(8) -0.0115(8) -0.0008(7)
O3 0.0321(11) 0.0478(13) 0.0483(13) 0.0025(10) -0.0158(10) -0.0135(9)
O4 0.0439(12) 0.0481(12) 0.0379(12) 0.0200(10) -0.0179(10) -0.0040(10)
O5 0.0473(13) 0.0551(14) 0.0377(13) -0.0163(11) -0.0161(11) 0.0149(11)
O6 0.0319(10) 0.0245(9) 0.0255(10) 0.0003(7) -0.0013(8) -0.0014(8)
O7 0.0701(17) 0.0265(11) 0.0633(17) 0.0034(11) 0.0022(13) -0.0061(11)
N1 0.0225(10) 0.0245(10) 0.0209(11) 0.0036(8) -0.0079(8) -0.0028(8)
N2 0.0230(11) 0.0272(11) 0.0272(12) 0.0031(9) -0.0089(9) -0.0028(8)
N3 0.0210(10) 0.0215(10) 0.0330(12) 0.0001(9) -0.0111(9) -0.0007(8)
C1 0.0264(13) 0.0230(12) 0.0286(14) -0.0004(10) -0.0128(11) 0.0017(10)
C2 0.0240(12) 0.0217(11) 0.0219(12) -0.0006(9) -0.0084(10) 0.0028(9)
C3 0.0225(12) 0.0221(11) 0.0220(12) -0.0013(9) -0.0064(10) 0.0026(9)
C4 0.0216(13) 0.0294(14) 0.0477(18) -0.0001(12) -0.0104(12) -0.0040(10)
C5 0.0257(13) 0.0270(13) 0.0316(14) -0.0001(11) -0.0106(11) -0.0051(10)
C6 0.074(2) 0.0314(15) 0.0282(16) 0.0001(12) -0.0069(16) -0.0016(15)
C7 0.085(3) 0.0369(18) 0.044(2) -0.0124(15) -0.005(2) 0.0083(18)
C8 0.063(2) 0.0255(15) 0.069(3) 0.0050(16) -0.0159(19) 0.0006(15)
C9 0.057(2) 0.0458(19) 0.049(2) 0.0233(16) -0.0044(17) -0.0047(16)
C10 0.0420(17) 0.0441(17) 0.0372(18) 0.0059(14) 0.0065(14) 0.0020(14)
C11 0.0290(14) 0.0304(13) 0.0265(14) 0.0021(11) -0.0123(11) -0.0008(11)
C12 0.0236(13) 0.0366(14) 0.0270(14) 0.0020(11) -0.0091(11) -0.0025(11)
C13 0.0280(13) 0.0357(14) 0.0290(15) -0.0004(12) -0.0131(11) 0.0011(11)
C14 0.090(3) 0.0265(17) 0.125(4) 0.001(2) -0.035(3) -0.0067(19)
C15 0.0517(19) 0.0334(16) 0.053(2) 0.0067(14) -0.0241(16) -0.0092(14)
C16 0.081(3) 0.070(3) 0.066(3) 0.021(2) -0.013(2) -0.019(2)

loop_
_atom_type_symbol
_atom_type_description
_atom_type_scat_dispersion_real
_atom_type_scat_dispersion_imag
_atom_type_scat_source
C C 0.0033 0.0016 'International Tables Vol C Tables 4.2.6.8 and 6.1.1.4'
H H 0.0000 0.0000 'International Tables Vol C Tables 4.2.6.8 and 6.1.1.4'
N N 0.0061 0.0033 'International Tables Vol C Tables 4.2.6.8 and 6.1.1.4'
O O 0.0106 0.0060 'International Tables Vol C Tables 4.2.6.8 and 6.1.1.4'
Re Re -1.0185 7.2310 'International Tables Vol C Tables 4.2.6.8 and 6.1.1.4'
Cl Cl 0.1484 0.1585 'International Tables Vol C Tables 4.2.6.8 and 6.1.1.4'

loop_
_geom_angle_atom_site_label_1
_geom_angle_atom_site_label_2
_geom_angle_atom_site_label_3
_geom_angle
C13 Re1 C12 89.38(12)
C13 Re1 C11 89.48(11)
C12 Re1 C11 89.76(11)
C13 Re1 N1 94.38(10)
C12 Re1 N1 99.73(9)
C11 Re1 N1 169.77(9)
C13 Re1 O1 95.29(9)
C12 Re1 O1 173.25(9)
C11 Re1 O1 95.15(9)
N1 Re1 O1 75.09(7)
C13 Re1 O6 172.08(9)
C12 Re1 O6 96.82(10)
C11 Re1 O6 95.44(9)
N1 Re1 O6 79.76(7)
O1 Re1 O6 78.13(7)
C3 O1 Re1 118.59(15)
Re1 O6 H2O 110.5
Re1 O6 H1O 129.2
H2O O6 H1O 110.8
N2 N1 C2 110.9(2)
N2 N1 Re1 134.59(16)
C2 N1 Re1 114.41(16)
N1 N2 N3 105.0(2)
N2 N3 C1 112.3(2)
N2 N3 C4 119.0(2)
C1 N3 C4 128.7(2)
N3 C1 C2 104.4(2)
N3 C1 H1 127.8
C2 C1 H1 127.8
N1 C2 C1 107.4(2)
N1 C2 C3 117.0(2)
C1 C2 C3 135.6(2)
O2 C3 O1 125.0(2)
O2 C3 C2 120.4(2)
O1 C3 C2 114.5(2)
N3 C4 C5 112.1(2)
N3 C4 H4A 109.2
C5 C4 H4A 109.2
N3 C4 H4B 109.2
C5 C4 H4B 109.2
H4A C4 H4B 107.9
C10 C5 C6 118.8(3)
C10 C5 C4 120.5(3)
C6 C5 C4 120.7(3)
C5 C6 C7 120.2(3)
C5 C6 H6 119.9
C7 C6 H6 119.9
C8 C7 C6 120.2(3)
C8 C7 H7 119.9
C6 C7 H7 119.9
C7 C8 C9 120.4(3)
C7 C8 H8 119.8
C9 C8 H8 119.8
C8 C9 C10 119.3(3)
C8 C9 H9 120.4
C10 C9 H9 120.4
C5 C10 C9 121.1(3)
C5 C10 H10 119.4
C9 C10 H10 119.4
O3 C11 Re1 179.5(3)
O4 C12 Re1 179.3(3)
O5 C13 Re1 178.2(2)
C15 C14 H14A 109.5
C15 C14 H14B 109.5
H14A C14 H14B 109.5
C15 C14 H14C 109.5
H14A C14 H14C 109.5
H14B C14 H14C 109.5
O7 C15 C14 120.5(4)
O7 C15 C16 120.6(3)
C14 C15 C16 118.8(3)
C15 C16 H16A 109.5
C15 C16 H16B 109.5
H16A C16 H16B 109.5
C15 C16 H16C 109.5
H16A C16 H16C 109.5
H16B C16 H16C 109.5

loop_
_geom_bond_atom_site_label_1
_geom_bond_atom_site_label_2
_geom_bond_distance
Re1 C13 1.898(3)
Re1 C12 1.899(3)
Re1 C11 1.923(3)
Re1 N1 2.152(2)
Re1 O1 2.1612(17)
Re1 O6 2.1719(18)
O1 C3 1.274(3)
O2 C3 1.244(3)
O3 C11 1.147(3)
O4 C12 1.157(3)
O5 C13 1.157(3)
O6 H2O 0.8588
O6 H1O 0.8985
O7 C15 1.210(4)
N1 N2 1.316(3)
N1 C2 1.355(3)
N2 N3 1.345(3)
N3 C1 1.348(3)
N3 C4 1.471(3)
C1 C2 1.372(3)
C1 H1 0.9500
C2 C3 1.483(3)
C4 C5 1.507(4)
C4 H4A 0.9900
C4 H4B 0.9900
C5 C10 1.366(4)
C5 C6 1.385(4)
C6 C7 1.393(4)
C6 H6 0.9500
C7 C8 1.366(5)
C7 H7 0.9500
C8 C9 1.367(5)
C8 H8 0.9500
C9 C10 1.402(5)
C9 H9 0.9500
C10 H10 0.9500
C14 C15 1.483(5)
C14 H14A 0.9800
C14 H14B 0.9800
C14 H14C 0.9800
C15 C16 1.484(5)
C16 H16A 0.9800
C16 H16B 0.9800
C16 H16C 0.9800

loop_
_geom_hbond_atom_site_label_D
_geom_hbond_atom_site_label_H
_geom_hbond_atom_site_label_A
_geom_hbond_distance_DH
_geom_hbond_distance_HA
_geom_hbond_distance_DA
_geom_hbond_angle_DHA
_geom_hbond_site_symmetry_A
O6 H2O O2 0.86 1.75 2.610(3) 173.6 2_556
O6 H1O O7 0.90 1.77 2.662(3) 169.8 .

loop_
_geom_torsion_atom_site_label_1
_geom_torsion_atom_site_label_2
_geom_torsion_atom_site_label_3
_geom_torsion_atom_site_label_4
_geom_torsion
C13 Re1 O1 C3 98.93(19)
C12 Re1 O1 C3 -34.6(8)
C11 Re1 O1 C3 -171.12(18)
N1 Re1 O1 C3 5.79(17)
O6 Re1 O1 C3 -76.62(17)
C13 Re1 N1 N2 84.4(2)
C12 Re1 N1 N2 -5.7(3)
C11 Re1 N1 N2 -163.6(5)
O1 Re1 N1 N2 178.8(2)
O6 Re1 N1 N2 -100.9(2)
C13 Re1 N1 C2 -98.43(18)
C12 Re1 N1 C2 171.46(18)
C11 Re1 N1 C2 13.5(6)
O1 Re1 N1 C2 -4.11(16)
O6 Re1 N1 C2 76.21(17)
C2 N1 N2 N3 0.3(3)
Re1 N1 N2 N3 177.54(17)
N1 N2 N3 C1 -0.1(3)
N1 N2 N3 C4 178.4(2)
N2 N3 C1 C2 -0.1(3)
C4 N3 C1 C2 -178.5(2)
N2 N1 C2 C1 -0.4(3)
Re1 N1 C2 C1 -178.21(16)
N2 N1 C2 C3 -179.6(2)
Re1 N1 C2 C3 2.6(3)
N3 C1 C2 N1 0.3(3)
N3 C1 C2 C3 179.3(3)
Re1 O1 C3 O2 175.21(18)
Re1 O1 C3 C2 -6.1(3)
N1 C2 C3 O2 -179.0(2)
C1 C2 C3 O2 2.1(4)
N1 C2 C3 O1 2.3(3)
C1 C2 C3 O1 -176.7(3)
N2 N3 C4 C5 58.3(3)
C1 N3 C4 C5 -123.4(3)
N3 C4 C5 C10 -119.2(3)
N3 C4 C5 C6 60.3(4)
C10 C5 C6 C7 -1.8(5)
C4 C5 C6 C7 178.7(3)
C5 C6 C7 C8 0.8(6)
C6 C7 C8 C9 0.4(6)
C7 C8 C9 C10 -0.6(6)
C6 C5 C10 C9 1.7(5)
C4 C5 C10 C9 -178.9(3)
C8 C9 C10 C5 -0.5(6)
C13 Re1 C11 O3 144(30)
C12 Re1 C11 O3 -127(30)
N1 Re1 C11 O3 31(30)
O1 Re1 C11 O3 48(30)
O6 Re1 C11 O3 -30(30)
C13 Re1 C12 O4 -141(20)
C11 Re1 C12 O4 129(20)
N1 Re1 C12 O4 -47(20)
O1 Re1 C12 O4 -8(20)
O6 Re1 C12 O4 34(20)
C12 Re1 C13 O5 147(9)
C11 Re1 C13 O5 -124(9)
N1 Re1 C13 O5 47(9)
O1 Re1 C13 O5 -28(9)
O6 Re1 C13 O5 5(9)
